data_4134801
loop_
_publ_author_name
'Gan, Lei'
'Chidambaram, Arunraj'
'Fonquernie, Pol G.'
'Light, Mark E.'
'Choquesillo-Lazarte, Duane'
'Huang, Hongliang'
'Solano, Eduardo'
'Fraile, Julio'
'Vi\~nas, Clara'
'Teixidor, Francesc'
'Navarro, Jorge A. R.'
'Stylianou, Kyriakos C.'
'Planas, Jos\'e G.'

_publ_section_title
;
 A Highly Water-Stable meta-Carborane-Based Copper Metal--Organic
 Framework for Efficient High-Temperature Butanol Separation
;
_journal_name_full 'Journal of the American Chemical Society'
_journal_paper_doi 10.1021/jacs.0c01008
_journal_year 2020
_chemical_absolute_configuration ad
_chemical_formula_moiety '0.5(C70 H88 B40 Cu4 N2 O18)'
_chemical_formula_sum 'C35 H44 B20 Cu2 N O9'
_chemical_formula_weight 965.99
_space_group_crystal_system tetragonal
_space_group_IT_number 97
_space_group_name_Hall 'I 4 2'
_space_group_name_H-M_alt 'I 4 2 2'
_atom_sites_solution_hydrogens mixed
_audit_creation_date 2019-04-11
_audit_creation_method
;
Olex2 1.2
(compiled 2018.05.29 svn.r3508 for OlexSys, GUI svn.r5506)
;
_cell_angle_alpha 90
_cell_angle_beta 90
_cell_angle_gamma 90
_cell_formula_units_Z 8
_cell_length_a 20.9233(5)
_cell_length_b 20.9233(5)
_cell_length_c 26.34200(10)
_cell_measurement_reflns_used 114985
_cell_measurement_temperature 100(2)
_cell_measurement_theta_max 34.2350
_cell_measurement_theta_min 1.6300
_cell_volume 11532.1(4)
_computing_cell_refinement 'CrysAlisPro 1.171.40.18b (Rigaku OD, 2018)'
_computing_data_collection 'CrysAlisPro 1.171.40.18b (Rigaku OD, 2018)'
_computing_data_reduction 'CrysAlisPro 1.171.40.18b (Rigaku OD, 2018)'
_computing_molecular_graphics 'Olex2 (Dolomanov et al., 2009)'
_computing_publication_material 'Olex2 (Dolomanov et al., 2009)'
_computing_structure_refinement 'ShelXL (Sheldrick, 2015)'
_computing_structure_solution 'SHELXT 2014/5 (Sheldrick, 2014)'
_diffrn_ambient_temperature 100(2)
_diffrn_detector 'CCD plate'
_diffrn_measured_fraction_theta_full 0.9424
_diffrn_measured_fraction_theta_max 0.9374
_diffrn_measurement_details
;
List of Runs (angles in degrees, time in seconds):

  # Type    Start    End  Width  t~exp~   \w     \q     \k     \f   Frames
--------------------------------------------------------------------------
  1  \f      0.00 360.00   0.50    0.15   0.00   0.00  -0.00    --   720
  2  \f      0.00 360.00   0.50    0.15   0.00   0.00  45.00    --   720
;
_diffrn_measurement_device 'abstract diffractometer'
_diffrn_measurement_device_type BL13_Xaloc_ALBA
_diffrn_measurement_method '\f scans'
_diffrn_orient_matrix_type 'CrysAlisPro convention (1999,Acta A55,543-557)'
_diffrn_orient_matrix_UB_11 -0.0115706000
_diffrn_orient_matrix_UB_12 0.0269214000
_diffrn_orient_matrix_UB_13 -0.0149997000
_diffrn_orient_matrix_UB_21 -0.0020809000
_diffrn_orient_matrix_UB_22 -0.0205655000
_diffrn_orient_matrix_UB_23 -0.0222748000
_diffrn_orient_matrix_UB_31 -0.0328108000
_diffrn_orient_matrix_UB_32 -0.0082445000
_diffrn_orient_matrix_UB_33 0.0067173000
_diffrn_radiation_monochromator synchrotron
_diffrn_radiation_probe x-ray
_diffrn_radiation_type synchrotron
_diffrn_radiation_wavelength 0.72932
_diffrn_reflns_av_R_equivalents 0.0727
_diffrn_reflns_av_unetI/netI 0.0247
_diffrn_reflns_Laue_measured_fraction_full 0.997
_diffrn_reflns_Laue_measured_fraction_max 0.944
_diffrn_reflns_limit_h_max 29
_diffrn_reflns_limit_h_min -28
_diffrn_reflns_limit_k_max 30
_diffrn_reflns_limit_k_min -30
_diffrn_reflns_limit_l_max 38
_diffrn_reflns_limit_l_min -37
_diffrn_reflns_number 224962
_diffrn_reflns_point_group_measured_fraction_full 0.998
_diffrn_reflns_point_group_measured_fraction_max 0.939
_diffrn_reflns_theta_full 25.950
_diffrn_reflns_theta_max 34.16
_diffrn_reflns_theta_min 1.62
_diffrn_source synchrotron
_exptl_absorpt_coefficient_mu 0.835
_exptl_absorpt_correction_T_max 1.00000
_exptl_absorpt_correction_T_min 0.12269
_exptl_absorpt_correction_type multi-scan
_exptl_absorpt_process_details
;
CrysAlisPro 1.171.40.18b (Rigaku Oxford Diffraction, 2018)
Empirical absorption correction using spherical harmonics,
 implemented in SCALE3 ABSPACK scaling algorithm.
;
_exptl_crystal_colour 'clear yellow'
_exptl_crystal_colour_lustre clear
_exptl_crystal_colour_primary yellow
_exptl_crystal_density_diffrn 1.113
_exptl_crystal_description plate
_exptl_crystal_F_000 3928
_exptl_crystal_size_max 0.05
_exptl_crystal_size_mid 0.05
_exptl_crystal_size_min 0.01
_refine_diff_density_max 0.784
_refine_diff_density_min -0.746
_refine_diff_density_rms 0.083
_refine_ls_abs_structure_details
;
 Flack x determined using 4065 quotients [(I+)-(I-)]/[(I+)+(I-)]
 (Parsons, Flack and Wagner, Acta Cryst. B69 (2013) 249-259).
;
_refine_ls_abs_structure_Flack 0.031(4)
_refine_ls_extinction_method none
_refine_ls_goodness_of_fit_ref 1.066
_refine_ls_hydrogen_treatment constr
_refine_ls_matrix_type full
_refine_ls_number_parameters 305
_refine_ls_number_reflns 10372
_refine_ls_number_restraints 165
_refine_ls_restrained_S_all 1.058
_refine_ls_R_factor_all 0.0470
_refine_ls_R_factor_gt 0.0456
_refine_ls_shift/su_max 0.003
_refine_ls_shift/su_mean 0.000
_refine_ls_structure_factor_coef Fsqd
_refine_ls_weighting_details 'w=1/[\s^2^(Fo^2^)+(0.1041P)^2^+1.3458P] where P=(Fo^2^+2Fc^2^)/3'
_refine_ls_weighting_scheme calc
_refine_ls_wR_factor_gt 0.1396
_refine_ls_wR_factor_ref 0.1413
_reflns_Friedel_coverage 0.814
_reflns_Friedel_fraction_full 1.000
_reflns_Friedel_fraction_max 0.934
_reflns_number_gt 9704
_reflns_number_total 10372
_reflns_threshold_expression 'I > 2\s(I)'
_cod_data_source_file ja0c01008_si_002.cif
_cod_data_source_block gl051607-re1
_cod_original_cell_volume 11532.1(6)
_cod_database_code 4134801
_shelx_shelxl_version_number 2016/6
_shelx_space_group_comment
;
The symmetry employed for this shelxl refinement is uniquely defined
by the following loop, which should always be used as a source of
symmetry information in preference to the above space-group names.
They are only intended as comments.
;
_shelx_estimated_absorpt_t_max 0.992
_shelx_estimated_absorpt_t_min 0.959
_reflns_odcompleteness_completeness 94.24
_reflns_odcompleteness_iscentric 1
_reflns_odcompleteness_theta 34.16
_olex2_refinement_description
;
1. Fixed Uiso
 At 1.2 times of:
  All B(H) groups, All C(H) groups, All C(H,H) groups
 At 1.5 times of:
  All O(H,H) groups
2. Restrained distances
 N1-C19 \\sim N1-C17 \\sim N1-C21 \\sim N2-C20 \\sim N2-C18 \\sim N2-C22
 with sigma of 0.02
 C19-C20 \\sim C17-C18 \\sim C21-C22
 with sigma of 0.02
 C19-C17 \\sim C17-C21 \\sim C19-C21 \\sim C20-C18 \\sim C20-C22 \\sim C18-C22
 with sigma of 0.04
 C19-C18 \\sim C20-C17 \\sim C18-C21 \\sim C17-C22 \\sim C19-C22 \\sim C20-C21
 with sigma of 0.05
3. Uiso/Uaniso restraints and constraints
N1 \\sim N2 \\sim C17 \\sim C18 \\sim C19 \\sim C20 \\sim C21 \\sim C22: within
2A with sigma of 0.04 and sigma for terminal atoms of 0.08
Uanis(C18) = Uanis(C17)
Uanis(C20) = Uanis(C19)
Uanis(C22) = Uanis(C21)
Uanis(N2) = Uanis(N1)
Uanis(C18) = Uanis(C17) = Uanis(C19) = Uanis(C20) = Uanis(C22) = Uanis(C21)
4. Rigid body (RIGU) restrains
 N1, N2, C17, C18, C19, C20, C21, C22
 with sigma for 1-2 distances of 0.004 and sigma for 1-3 distances of 0.004
5. Others
 Fixed Sof: N1(0.25) N2(0.25) C17(0.25) H17A(0.25) H17B(0.25) C18(0.25)
 H18A(0.25) H18B(0.25) C19(0.25) H19A(0.25) H19B(0.25) C20(0.25) H20A(0.25)
 H20B(0.25) C21(0.25) H21A(0.25) H21B(0.25) C22(0.25) H22A(0.25) H22B(0.25)
 H5A(0.5) H5B(0.5)
6.a Free rotating group:
 N1(N2,C17,C18,C19,C20,C21,C22)
6.b Rotating group:
 O5(H5A,H5B)
6.c Secondary CH2 refined with riding coordinates:
 C17(H17A,H17B), C18(H18A,H18B), C19(H19A,H19B), C20(H20A,H20B), C21(H21A,
 H21B), C22(H22A,H22B)
6.d Aromatic/amide H refined with riding coordinates:
 C3(H3), C4(H4), C6(H6), C7(H7), C11(H11), C12(H12), C14(H14), C15(H15)
6.e Boron cage BH refined with riding coordinates:
 B1(H1), B2(H2), B3(H3A), B4(H4A), B5(H5), B6(H6A), B7(H7A), B8(H8), B9(H9),
 B10(H10)
;
_olex2_diffrn_ambient_temperature_device 'Oxford Cryosystems'
_olex2_exptl_crystal_mounting_method 'The crystal was mounted on a mylar loop oil'
_olex2_submission_original_sample_id GL051607_RE1
_olex2_submission_special_instructions 'No special instructions were received'
_oxdiff_exptl_absorpt_empirical_details
;
Empirical correction (ABSPACK) includes:
- Absorption correction using spherical harmonics
- Frame scaling
;
_oxdiff_exptl_absorpt_empirical_full_max 12.059
_oxdiff_exptl_absorpt_empirical_full_min 0.573

loop_
_space_group_symop_operation_xyz
'x, y, z'
'-y, x, z'
'-x, -y, z'
'y, -x, z'
'x, -y, -z'
'y, x, -z'
'-x, y, -z'
'-y, -x, -z'
'x+1/2, y+1/2, z+1/2'
'-y+1/2, x+1/2, z+1/2'
'-x+1/2, -y+1/2, z+1/2'
'y+1/2, -x+1/2, z+1/2'
'x+1/2, -y+1/2, -z+1/2'
'y+1/2, x+1/2, -z+1/2'
'-x+1/2, y+1/2, -z+1/2'
'-y+1/2, -x+1/2, -z+1/2'

loop_
_atom_site_label
_atom_site_type_symbol
_atom_site_fract_x
_atom_site_fract_y
_atom_site_fract_z
_atom_site_U_iso_or_equiv
_atom_site_adp_type
_atom_site_occupancy
_atom_site_site_symmetry_order
_atom_site_calc_flag
_atom_site_refinement_flags_posn
_atom_site_refinement_flags_adp
_atom_site_refinement_flags_occupancy
_atom_site_disorder_assembly
_atom_site_disorder_group
Cu1 Cu 0.500000 0.16844(2) 0.500000 0.03347(10) Uani 1 2 d S T P . .
Cu2 Cu 0.500000 0.29577(2) 0.500000 0.04328(11) Uani 1 2 d S T P A .
O1 O 0.96551(13) 0.21448(12) 0.06903(7) 0.0606(6) Uani 1 1 d . . . . .
O2 O 0.98207(10) 0.32061(11) 0.07302(7) 0.0507(4) Uani 1 1 d . . . . .
O3 O 0.59133(8) 0.18143(9) 0.48422(7) 0.0442(4) Uani 1 1 d . . . . .
O4 O 0.58457(10) 0.28758(10) 0.47080(8) 0.0500(4) Uani 1 1 d . . . . .
C1 C 0.96990(12) 0.26667(16) 0.09209(9) 0.0507(6) Uani 1 1 d . . . . .
C2 C 0.96033(16) 0.26461(18) 0.14894(9) 0.0575(7) Uani 1 1 d . . . . .
C3 C 0.9459(4) 0.2075(2) 0.17143(15) 0.114(3) Uani 1 1 d . . . . .
H3 H 0.941462 0.169467 0.152065 0.137 Uiso 1 1 calc R . . . .
C4 C 0.9380(3) 0.2075(3) 0.22416(15) 0.105(2) Uani 1 1 d . . . . .
H4 H 0.922249 0.169525 0.239513 0.127 Uiso 1 1 calc R . . . .
C5 C 0.95113(16) 0.25734(19) 0.25468(10) 0.0588(8) Uani 1 1 d . . . . .
C6 C 0.9621(3) 0.3148(3) 0.23055(14) 0.0934(16) Uani 1 1 d . . . . .
H6 H 0.968834 0.352481 0.249904 0.112 Uiso 1 1 calc R . . . .
C7 C 0.9632(4) 0.3174(3) 0.17731(14) 0.108(2) Uani 1 1 d . . . . .
H7 H 0.966176 0.357814 0.161039 0.130 Uiso 1 1 calc R . . . .
C8 C 0.94855(16) 0.25253(19) 0.31173(10) 0.0591(8) Uani 1 1 d . . . . .
C9 C 0.87192(13) 0.24167(15) 0.39237(9) 0.0503(6) Uani 1 1 d . . . . .
C10 C 0.80461(11) 0.23926(13) 0.41155(8) 0.0439(5) Uani 1 1 d . . . . .
C11 C 0.77894(13) 0.18260(14) 0.43038(11) 0.0518(6) Uani 1 1 d . . . . .
H11 H 0.804161 0.144846 0.430782 0.062 Uiso 1 1 calc R . . . .
C12 C 0.71644(14) 0.18099(14) 0.44864(11) 0.0514(6) Uani 1 1 d . . . . .
H12 H 0.698950 0.141995 0.460810 0.062 Uiso 1 1 calc R . . . .
C13 C 0.68002(11) 0.23568(12) 0.44908(8) 0.0420(4) Uani 1 1 d . . . . .
C14 C 0.70587(14) 0.29315(14) 0.43085(10) 0.0527(5) Uani 1 1 d . . . . .
H14 H 0.681256 0.331285 0.431692 0.063 Uiso 1 1 calc R . . . .
C15 C 0.76722(14) 0.29396(14) 0.41171(11) 0.0536(6) Uani 1 1 d . . . . .
H15 H 0.784131 0.332634 0.398425 0.064 Uiso 1 1 calc R . . . .
C16 C 0.61384(12) 0.23510(12) 0.46977(8) 0.0428(5) Uani 1 1 d . . . . .
B1 B 0.9718(2) 0.1811(2) 0.34088(14) 0.0641(9) Uani 1 1 d . . . . .
H1 H 0.990760 0.138229 0.320311 0.077 Uiso 1 1 calc R . . . .
B2 B 1.01759(19) 0.2522(3) 0.34812(14) 0.0687(11) Uani 1 1 d . . . . .
H2 H 1.067109 0.255555 0.332209 0.082 Uiso 1 1 calc R . . . .
B3 B 0.96351(18) 0.3204(2) 0.34789(12) 0.0631(10) Uani 1 1 d . . . . .
H3A H 0.977426 0.368105 0.332146 0.076 Uiso 1 1 calc R . . . .
B4 B 0.88510(17) 0.29011(18) 0.33993(11) 0.0534(7) Uani 1 1 d . . . . .
H4A H 0.847425 0.317828 0.319258 0.064 Uiso 1 1 calc R . . . .
B5 B 0.88998(18) 0.20453(19) 0.33680(11) 0.0566(8) Uani 1 1 d . . . . .
H5 H 0.854869 0.176226 0.313898 0.068 Uiso 1 1 calc R . . . .
B6 B 0.92095(17) 0.1755(2) 0.39468(13) 0.0606(8) Uani 1 1 d . . . . .
H6A H 0.906008 0.128236 0.410672 0.073 Uiso 1 1 calc R . . . .
B7 B 1.0012(2) 0.2037(2) 0.40241(14) 0.0689(10) Uani 1 1 d . . . . .
H7A H 1.039057 0.175784 0.422689 0.083 Uiso 1 1 calc R . . . .
B8 B 0.9949(2) 0.2904(2) 0.40606(11) 0.0657(9) Uani 1 1 d . . . . .
H8 H 1.029828 0.318977 0.428961 0.079 Uiso 1 1 calc R . . . .
B9 B 0.91423(17) 0.3120(2) 0.40151(10) 0.0553(8) Uani 1 1 d . . . . .
H9 H 0.894945 0.354625 0.422181 0.066 Uiso 1 1 calc R . . . .
B10 B 0.93483(16) 0.2428(2) 0.43477(11) 0.0590(8) Uani 1 1 d . . . . .
H10 H 0.928799 0.240068 0.476956 0.071 Uiso 1 1 calc R . . . .
N1 N 0.5000(2) 0.0643(4) 0.50335(19) 0.0286(6) Uani 0.25 1 d D U . A -1
N2 N 0.4999(2) -0.0586(4) 0.50421(19) 0.0286(6) Uani 0.25 1 d DG U . A -1
C17 C 0.5600(2) 0.0401(4) 0.4816(2) 0.0290(5) Uani 0.25 1 d DG U . A -1
H17A H 0.596546 0.055219 0.502237 0.035 Uiso 0.25 1 calc R . . A -1
H17B H 0.565255 0.056760 0.446691 0.035 Uiso 0.25 1 calc R . . A -1
C18 C 0.5594(2) -0.0343(4) 0.4805(2) 0.0290(5) Uani 0.25 1 d DG U . A -1
H18A H 0.562074 -0.049380 0.444997 0.035 Uiso 0.25 1 calc R . . A -1
H18B H 0.596886 -0.050920 0.499211 0.035 Uiso 0.25 1 calc R . . A -1
C19 C 0.4455(2) 0.0397(4) 0.4735(2) 0.0290(5) Uani 0.25 1 d DG U . A -1
H19A H 0.449105 0.054356 0.437898 0.035 Uiso 0.25 1 calc R . . A -1
H19B H 0.404997 0.056596 0.487655 0.035 Uiso 0.25 1 calc R . . A -1
C20 C 0.4448(2) -0.0342(4) 0.47523(19) 0.0290(5) Uani 0.25 1 d DG U . A -1
H20A H 0.404625 -0.049062 0.491268 0.035 Uiso 0.25 1 calc R . . A -1
H20B H 0.446204 -0.051325 0.440205 0.035 Uiso 0.25 1 calc R . . A -1
C21 C 0.4942(3) 0.0407(4) 0.55624(14) 0.0290(5) Uani 0.25 1 d DG U . A -1
H21A H 0.453588 0.055960 0.571179 0.035 Uiso 0.25 1 calc R . . A -1
H21B H 0.529858 0.057735 0.576958 0.035 Uiso 0.25 1 calc R . . A -1
C22 C 0.4959(3) -0.0337(4) 0.55694(13) 0.0290(5) Uani 0.25 1 d DG U . A -1
H22A H 0.533338 -0.048564 0.576665 0.035 Uiso 0.25 1 calc R . . A -1
H22B H 0.456812 -0.050304 0.573556 0.035 Uiso 0.25 1 calc R . . A -1
O5 O 0.500000 0.4004(2) 0.500000 0.147(3) Uani 1 2 d S T P . .
H5A H 0.534911 0.416214 0.484072 0.221 Uiso 0.5 1 d GR . . A .
H5B H 0.504099 0.416214 0.531825 0.221 Uiso 0.5 1 d GR . . . .

loop_
_atom_site_aniso_label
_atom_site_aniso_U_11
_atom_site_aniso_U_22
_atom_site_aniso_U_33
_atom_site_aniso_U_23
_atom_site_aniso_U_13
_atom_site_aniso_U_12
Cu1 0.03460(15) 0.03592(15) 0.02990(15) 0.000 0.00035(13) 0.000
Cu2 0.0616(2) 0.03870(17) 0.02958(16) 0.000 0.00633(18) 0.000
O1 0.0804(15) 0.0675(13) 0.0338(8) 0.0000(8) 0.0030(9) -0.0250(11)
O2 0.0533(9) 0.0682(11) 0.0306(7) -0.0035(7) 0.0018(6) -0.0044(8)
O3 0.0392(7) 0.0507(9) 0.0429(8) 0.0030(6) 0.0036(6) -0.0122(6)
O4 0.0558(10) 0.0471(9) 0.0470(9) 0.0026(7) 0.0103(7) -0.0103(7)
C1 0.0432(11) 0.0784(17) 0.0306(9) -0.0014(10) 0.0023(8) -0.0183(11)
C2 0.0589(15) 0.084(2) 0.0297(9) 0.0026(10) 0.0047(9) -0.0226(13)
C3 0.226(7) 0.074(2) 0.0420(16) -0.0123(16) 0.038(3) -0.056(3)
C4 0.169(6) 0.100(3) 0.0467(17) -0.0047(18) 0.020(2) -0.074(4)
C5 0.0611(15) 0.083(2) 0.0319(10) 0.0003(11) 0.0080(10) -0.0295(14)
C6 0.148(5) 0.090(3) 0.0417(15) -0.0068(17) 0.006(2) -0.004(3)
C7 0.196(7) 0.093(3) 0.0349(14) 0.0111(16) 0.003(2) 0.004(4)
C8 0.0597(14) 0.087(2) 0.0304(10) 0.0011(11) 0.0065(9) -0.0295(15)
C9 0.0491(11) 0.0708(16) 0.0310(8) 0.0038(9) 0.0025(8) -0.0240(11)
C10 0.0431(10) 0.0598(13) 0.0289(8) 0.0061(8) 0.0025(7) -0.0164(9)
C11 0.0489(13) 0.0567(14) 0.0498(13) 0.0061(11) 0.0095(10) -0.0101(10)
C12 0.0508(13) 0.0535(13) 0.0498(12) 0.0108(10) 0.0115(10) -0.0143(10)
C13 0.0459(10) 0.0515(11) 0.0285(8) 0.0034(7) 0.0011(7) -0.0167(9)
C14 0.0530(14) 0.0560(15) 0.0490(11) 0.0102(11) 0.0124(10) -0.0146(9)
C15 0.0569(14) 0.0539(13) 0.0502(12) 0.0122(10) 0.0103(11) -0.0229(11)
C16 0.0479(11) 0.0508(11) 0.0297(8) 0.0021(8) 0.0032(7) -0.0172(9)
B1 0.0613(18) 0.083(2) 0.0475(16) -0.0002(15) 0.0122(13) -0.0195(17)
B2 0.0565(17) 0.104(3) 0.0455(14) -0.0011(16) 0.0089(12) -0.0294(18)
B3 0.0584(16) 0.095(3) 0.0359(12) -0.0013(14) 0.0080(11) -0.0346(18)
B4 0.0573(15) 0.0703(18) 0.0327(10) -0.0017(11) 0.0081(10) -0.0236(13)
B5 0.0619(17) 0.074(2) 0.0342(11) -0.0013(12) 0.0055(11) -0.0236(15)
B6 0.0521(16) 0.083(2) 0.0467(15) 0.0080(15) 0.0057(12) -0.0123(15)
B7 0.0496(14) 0.111(3) 0.0465(14) 0.0063(16) 0.0013(14) -0.018(2)
B8 0.0554(17) 0.104(3) 0.0380(11) -0.0025(14) 0.0040(12) -0.0256(19)
B9 0.0561(15) 0.078(2) 0.0320(11) 0.0001(11) 0.0014(10) -0.0316(15)
B10 0.0513(15) 0.093(3) 0.0329(11) 0.0002(13) 0.0020(10) -0.0162(15)
N1 0.0278(8) 0.0316(15) 0.0263(11) 0.004(3) -0.002(4) -0.007(3)
N2 0.0278(8) 0.0316(15) 0.0263(11) 0.004(3) -0.002(4) -0.007(3)
C17 0.0260(9) 0.0333(14) 0.0277(9) 0.0017(15) -0.0019(9) -0.0008(9)
C18 0.0260(9) 0.0333(14) 0.0277(9) 0.0017(15) -0.0019(9) -0.0008(9)
C19 0.0260(9) 0.0333(14) 0.0277(9) 0.0017(15) -0.0019(9) -0.0008(9)
C20 0.0260(9) 0.0333(14) 0.0277(9) 0.0017(15) -0.0019(9) -0.0008(9)
C21 0.0260(9) 0.0333(14) 0.0277(9) 0.0017(15) -0.0019(9) -0.0008(9)
C22 0.0260(9) 0.0333(14) 0.0277(9) 0.0017(15) -0.0019(9) -0.0008(9)
O5 0.230(9) 0.0442(18) 0.168(7) 0.000 0.019(9) 0.000

loop_
_atom_type_symbol
_atom_type_description
_atom_type_scat_dispersion_real
_atom_type_scat_dispersion_imag
_atom_type_scat_source
C C 0.0030 0.0020 'International Tables Vol C Tables 4.2.6.8 and 6.1.1.4'
H H 0.0000 0.0000 'International Tables Vol C Tables 4.2.6.8 and 6.1.1.4'
B B 0.0020 0.0010 'International Tables Vol C Tables 4.2.6.8 and 6.1.1.4'
Cu Cu 0.3200 1.3310 'International Tables Vol C Tables 4.2.6.8 and 6.1.1.4'
N N 0.0070 0.0040 'International Tables Vol C Tables 4.2.6.8 and 6.1.1.4'
O O 0.0120 0.0060 'International Tables Vol C Tables 4.2.6.8 and 6.1.1.4'

loop_
_geom_angle_atom_site_label_1
_geom_angle_atom_site_label_2
_geom_angle_atom_site_label_3
_geom_angle
_geom_angle_site_symmetry_1
_geom_angle_site_symmetry_3
_geom_angle_publ_flag
O2 Cu1 Cu2 83.33(7) 13_455 . ?
O2 Cu1 Cu2 83.33(7) 11_655 . ?
O2 Cu1 O2 166.67(14) 11_655 13_455 ?
O2 Cu1 O3 87.87(8) 11_655 7_656 ?
O2 Cu1 O3 90.30(8) 13_455 7_656 ?
O2 Cu1 O3 87.87(8) 13_455 . ?
O2 Cu1 O3 90.30(8) 11_655 . ?
O2 Cu1 N1 98.94(14) 13_455 . ?
O2 Cu1 N1 94.39(14) 11_655 . ?
O3 Cu1 Cu2 82.09(6) . . ?
O3 Cu1 Cu2 82.09(6) 7_656 . ?
O3 Cu1 O3 164.18(12) . 7_656 ?
O3 Cu1 N1 97.43(14) 7_656 . ?
O3 Cu1 N1 98.37(14) . . ?
N1 Cu1 Cu2 177.68(13) . . ?
O1 Cu2 Cu1 83.75(7) 11_655 . ?
O1 Cu2 Cu1 83.75(7) 13_455 . ?
O1 Cu2 O1 167.50(15) 13_455 11_655 ?
O1 Cu2 O5 96.25(7) 11_655 . ?
O1 Cu2 O5 96.25(7) 13_455 . ?
O4 Cu2 Cu1 84.93(6) . . ?
O4 Cu2 Cu1 84.93(6) 7_656 . ?
O4 Cu2 O1 91.27(10) . 11_655 ?
O4 Cu2 O1 87.62(10) 7_656 11_655 ?
O4 Cu2 O1 87.62(10) . 13_455 ?
O4 Cu2 O1 91.27(10) 7_656 13_455 ?
O4 Cu2 O4 169.85(12) 7_656 . ?
O4 Cu2 O5 95.07(6) 7_656 . ?
O4 Cu2 O5 95.07(6) . . ?
O5 Cu2 Cu1 180.0 . . ?
C1 O1 Cu2 121.05(17) . 11_654 ?
C1 O2 Cu1 122.03(17) . 11_654 ?
C16 O3 Cu1 122.77(18) . . ?
C16 O4 Cu2 122.05(15) . . ?
O1 C1 O2 127.0(2) . . ?
O1 C1 C2 116.5(3) . . ?
O2 C1 C2 116.5(3) . . ?
C3 C2 C1 118.9(3) . . ?
C7 C2 C1 121.7(3) . . ?
C7 C2 C3 119.4(3) . . ?
C2 C3 H3 121.4 . . ?
C2 C3 C4 117.2(4) . . ?
C4 C3 H3 121.4 . . ?
C3 C4 H4 117.7 . . ?
C5 C4 C3 124.7(4) . . ?
C5 C4 H4 117.7 . . ?
C4 C5 C6 115.7(3) . . ?
C4 C5 C8 122.5(3) . . ?
C6 C5 C8 121.6(3) . . ?
C5 C6 H6 120.1 . . ?
C5 C6 C7 119.8(5) . . ?
C7 C6 H6 120.1 . . ?
C2 C7 C6 121.7(5) . . ?
C2 C7 H7 119.1 . . ?
C6 C7 H7 119.1 . . ?
C5 C8 B1 119.0(3) . . ?
C5 C8 B2 121.5(3) . . ?
C5 C8 B3 119.1(3) . . ?
C5 C8 B4 115.4(3) . . ?
C5 C8 B5 116.6(2) . . ?
B2 C8 B1 61.4(2) . . ?
B2 C8 B3 63.3(3) . . ?
B3 C8 B1 114.0(3) . . ?
B4 C8 B1 114.7(2) . . ?
B4 C8 B2 114.1(2) . . ?
B4 C8 B3 61.8(2) . . ?
B4 C8 B5 63.1(2) . . ?
B5 C8 B1 62.0(2) . . ?
B5 C8 B2 112.3(3) . . ?
B5 C8 B3 113.3(2) . . ?
C10 C9 B4 116.0(2) . . ?
C10 C9 B5 119.0(2) . . ?
C10 C9 B6 121.4(2) . . ?
C10 C9 B9 117.5(3) . . ?
C10 C9 B10 119.96(19) . . ?
B5 C9 B4 63.01(19) . . ?
B5 C9 B6 62.0(2) . . ?
B5 C9 B9 113.21(19) . . ?
B5 C9 B10 113.2(3) . . ?
B6 C9 B4 113.7(2) . . ?
B6 C9 B9 111.9(2) . . ?
B6 C9 B10 62.3(2) . . ?
B9 C9 B4 62.21(16) . . ?
B10 C9 B4 112.7(2) . . ?
B10 C9 B9 60.6(2) . . ?
C11 C10 C9 120.8(3) . . ?
C15 C10 C9 120.3(2) . . ?
C15 C10 C11 118.9(2) . . ?
C10 C11 H11 119.8 . . ?
C10 C11 C12 120.3(3) . . ?
C12 C11 H11 119.8 . . ?
C11 C12 H12 119.9 . . ?
C13 C12 C11 120.2(2) . . ?
C13 C12 H12 119.9 . . ?
C12 C13 C14 119.8(2) . . ?
C12 C13 C16 120.8(2) . . ?
C14 C13 C16 119.4(2) . . ?
C13 C14 H14 120.2 . . ?
C15 C14 C13 119.6(3) . . ?
C15 C14 H14 120.2 . . ?
C10 C15 H15 119.5 . . ?
C14 C15 C10 121.1(2) . . ?
C14 C15 H15 119.5 . . ?
O3 C16 C13 117.4(2) . . ?
O4 C16 O3 125.6(2) . . ?
O4 C16 C13 117.0(2) . . ?
C8 B1 H1 124.8 . . ?
C8 B1 B2 58.8(2) . . ?
C8 B1 B5 58.1(2) . . ?
C8 B1 B6 103.8(3) . . ?
C8 B1 B7 105.4(3) . . ?
B2 B1 H1 122.0 . . ?
B2 B1 B5 107.0(3) . . ?
B2 B1 B7 59.9(2) . . ?
B5 B1 H1 122.0 . . ?
B5 B1 B7 108.1(3) . . ?
B6 B1 H1 123.1 . . ?
B6 B1 B2 107.0(3) . . ?
B6 B1 B5 59.4(2) . . ?
B6 B1 B7 60.2(2) . . ?
B7 B1 H1 121.8 . . ?
C8 B2 B1 59.7(2) . . ?
C8 B2 H2 124.3 . . ?
C8 B2 B3 58.5(2) . . ?
C8 B2 B7 106.6(2) . . ?
C8 B2 B8 104.4(3) . . ?
B1 B2 H2 120.7 . . ?
B1 B2 B3 108.7(3) . . ?
B1 B2 B7 60.5(2) . . ?
B1 B2 B8 108.9(2) . . ?
B3 B2 H2 121.6 . . ?
B7 B2 H2 120.9 . . ?
B7 B2 B3 109.2(3) . . ?
B7 B2 B8 61.3(2) . . ?
B8 B2 H2 122.5 . . ?
B8 B2 B3 59.1(2) . . ?
C8 B3 B2 58.2(2) . . ?
C8 B3 H3A 124.9 . . ?
C8 B3 B4 58.42(19) . . ?
C8 B3 B8 104.5(3) . . ?
C8 B3 B9 104.7(2) . . ?
B2 B3 H3A 122.6 . . ?
B4 B3 B2 107.2(3) . . ?
B4 B3 H3A 121.1 . . ?
B4 B3 B8 108.5(2) . . ?
B8 B3 B2 59.5(2) . . ?
B8 B3 H3A 122.4 . . ?
B9 B3 B2 106.5(3) . . ?
B9 B3 H3A 122.6 . . ?
B9 B3 B4 61.06(16) . . ?
B9 B3 B8 59.3(2) . . ?
C8 B4 C9 101.6(3) . . ?
C8 B4 B3 59.8(2) . . ?
C8 B4 H4A 124.9 . . ?
C8 B4 B5 58.5(2) . . ?
C8 B4 B9 104.3(3) . . ?
C9 B4 B3 105.2(2) . . ?
C9 B4 H4A 125.3 . . ?
C9 B4 B5 57.53(18) . . ?
C9 B4 B9 58.87(16) . . ?
B3 B4 H4A 121.6 . . ?
B3 B4 B5 108.0(3) . . ?
B3 B4 B9 59.09(16) . . ?
B5 B4 H4A 122.3 . . ?
B9 B4 H4A 123.2 . . ?
B9 B4 B5 106.1(3) . . ?
C8 B5 B1 59.9(2) . . ?
C8 B5 B4 58.3(2) . . ?
C8 B5 H5 124.8 . . ?
C8 B5 B6 105.7(2) . . ?
C9 B5 C8 102.9(2) . . ?
C9 B5 B1 106.7(2) . . ?
C9 B5 B4 59.46(18) . . ?
C9 B5 H5 124.0 . . ?
C9 B5 B6 59.6(2) . . ?
B1 B5 B4 109.0(2) . . ?
B1 B5 H5 121.1 . . ?
B4 B5 H5 121.0 . . ?
B6 B5 B1 60.1(2) . . ?
B6 B5 B4 108.9(2) . . ?
B6 B5 H5 121.6 . . ?
C9 B6 B1 106.0(3) . . ?
C9 B6 B5 58.3(2) . . ?
C9 B6 H6A 123.8 . . ?
C9 B6 B7 107.3(3) . . ?
C9 B6 B10 58.9(2) . . ?
B1 B6 H6A 121.7 . . ?
B1 B6 B7 60.5(2) . . ?
B1 B6 B10 108.9(3) . . ?
B5 B6 B1 60.5(2) . . ?
B5 B6 H6A 121.8 . . ?
B5 B6 B7 109.2(2) . . ?
B5 B6 B10 107.4(3) . . ?
B7 B6 H6A 120.7 . . ?
B10 B6 H6A 121.4 . . ?
B10 B6 B7 61.3(2) . . ?
B1 B7 H7A 122.3 . . ?
B1 B7 B8 106.6(3) . . ?
B1 B7 B10 106.2(3) . . ?
B2 B7 B1 59.5(2) . . ?
B2 B7 B6 106.0(3) . . ?
B2 B7 H7A 122.9 . . ?
B2 B7 B8 59.4(2) . . ?
B2 B7 B10 105.4(3) . . ?
B6 B7 B1 59.3(2) . . ?
B6 B7 H7A 123.0 . . ?
B6 B7 B8 105.5(3) . . ?
B6 B7 B10 59.1(2) . . ?
B8 B7 H7A 123.1 . . ?
B8 B7 B10 58.2(2) . . ?
B10 B7 H7A 123.4 . . ?
B2 B8 B7 59.3(2) . . ?
B2 B8 H8 121.7 . . ?
B3 B8 B2 61.4(2) . . ?
B3 B8 B7 109.4(3) . . ?
B3 B8 H8 121.1 . . ?
B7 B8 H8 120.9 . . ?
B9 B8 B2 108.2(2) . . ?
B9 B8 B3 59.6(2) . . ?
B9 B8 B7 108.8(3) . . ?
B9 B8 H8 121.8 . . ?
B9 B8 B10 59.4(2) . . ?
B10 B8 B2 107.5(3) . . ?
B10 B8 B3 107.6(2) . . ?
B10 B8 B7 61.0(2) . . ?
B10 B8 H8 122.1 . . ?
C9 B9 B3 105.8(2) . . ?
C9 B9 B4 58.92(16) . . ?
C9 B9 B8 106.4(3) . . ?
C9 B9 H9 124.0 . . ?
C9 B9 B10 59.5(2) . . ?
B3 B9 B4 59.84(17) . . ?
B3 B9 H9 121.5 . . ?
B4 B9 H9 121.4 . . ?
B8 B9 B3 61.0(2) . . ?
B8 B9 B4 108.9(3) . . ?
B8 B9 H9 121.3 . . ?
B10 B9 B3 109.9(3) . . ?
B10 B9 B4 109.0(3) . . ?
B10 B9 B8 60.9(2) . . ?
B10 B9 H9 120.3 . . ?
C9 B10 B6 58.8(2) . . ?
C9 B10 B7 105.8(2) . . ?
C9 B10 B8 105.8(2) . . ?
C9 B10 B9 59.93(18) . . ?
C9 B10 H10 123.7 . . ?
B6 B10 B7 59.5(2) . . ?
B6 B10 H10 121.9 . . ?
B7 B10 H10 121.8 . . ?
B8 B10 B6 107.8(2) . . ?
B8 B10 B7 60.8(2) . . ?
B8 B10 H10 122.2 . . ?
B9 B10 B6 108.5(2) . . ?
B9 B10 B7 109.0(2) . . ?
B9 B10 B8 59.7(2) . . ?
B9 B10 H10 120.9 . . ?
C17 N1 Cu1 109.2(3) . . ?
C17 N1 C19 109.4 . . ?
C17 N1 C21 108.7 . . ?
C19 N1 Cu1 109.0(2) . . ?
C19 N1 C21 108.7 . . ?
C21 N1 Cu1 111.8(3) . . ?
C18 N2 C22 108.6 . . ?
C20 N2 C18 108.7 . . ?
C20 N2 C22 108.6 . . ?
N1 C17 H17A 109.6 . . ?
N1 C17 H17B 109.6 . . ?
N1 C17 C18 110.2 . . ?
H17A C17 H17B 108.1 . . ?
C18 C17 H17A 109.6 . . ?
C18 C17 H17B 109.6 . . ?
N2 C18 C17 110.1 . . ?
N2 C18 H18A 109.6 . . ?
N2 C18 H18B 109.6 . . ?
C17 C18 H18A 109.6 . . ?
C17 C18 H18B 109.6 . . ?
H18A C18 H18B 108.2 . . ?
N1 C19 H19A 109.7 . . ?
N1 C19 H19B 109.7 . . ?
N1 C19 C20 109.9 . . ?
H19A C19 H19B 108.2 . . ?
C20 C19 H19A 109.7 . . ?
C20 C19 H19B 109.7 . . ?
N2 C20 C19 110.7 . . ?
N2 C20 H20A 109.5 . . ?
N2 C20 H20B 109.5 . . ?
C19 C20 H20A 109.5 . . ?
C19 C20 H20B 109.5 . . ?
H20A C20 H20B 108.1 . . ?
N1 C21 H21A 109.7 . . ?
N1 C21 H21B 109.7 . . ?
N1 C21 C22 110.0 . . ?
H21A C21 H21B 108.2 . . ?
C22 C21 H21A 109.7 . . ?
C22 C21 H21B 109.7 . . ?
N2 C22 C21 109.9 . . ?
N2 C22 H22A 109.7 . . ?
N2 C22 H22B 109.7 . . ?
C21 C22 H22A 109.7 . . ?
C21 C22 H22B 109.7 . . ?
H22A C22 H22B 108.2 . . ?
Cu2 O5 H5A 111.5 . . ?
Cu2 O5 H5A 111.494(4) . 7_656 ?
Cu2 O5 H5B 111.485(18) . 7_656 ?
Cu2 O5 H5B 111.5 . . ?
H5A O5 H5A 137.0 . 7_656 ?
H5A O5 H5B 102.6 7_656 7_656 ?
H5A O5 H5B 102.6 . . ?
H5A O5 H5B 60.9 . 7_656 ?
H5B O5 H5A 60.9 . 7_656 ?
H5B O5 H5B 137.0 . 7_656 ?

loop_
_geom_bond_atom_site_label_1
_geom_bond_atom_site_label_2
_geom_bond_distance
_geom_bond_site_symmetry_2
_geom_bond_publ_flag
Cu1 Cu2 2.6641(5) . ?
Cu1 O2 1.9731(18) 13_455 ?
Cu1 O2 1.9731(18) 11_655 ?
Cu1 O3 1.9743(17) . ?
Cu1 O3 1.9743(17) 7_656 ?
Cu1 N1 2.180(8) . ?
Cu2 O1 1.968(2) 11_655 ?
Cu2 O1 1.968(2) 13_455 ?
Cu2 O4 1.937(2) . ?
Cu2 O4 1.937(2) 7_656 ?
Cu2 O5 2.188(4) . ?
O1 C1 1.253(4) . ?
O2 C1 1.261(4) . ?
O3 C16 1.276(3) . ?
O4 C16 1.257(4) . ?
C1 C2 1.511(3) . ?
C2 C3 1.367(5) . ?
C2 C7 1.335(6) . ?
C3 H3 0.9500 . ?
C3 C4 1.399(5) . ?
C4 H4 0.9500 . ?
C4 C5 1.346(5) . ?
C5 C6 1.379(6) . ?
C5 C8 1.507(4) . ?
C6 H6 0.9500 . ?
C6 C7 1.404(5) . ?
C7 H7 0.9500 . ?
C8 B1 1.750(6) . ?
C8 B2 1.734(5) . ?
C8 B3 1.738(5) . ?
C8 B4 1.712(5) . ?
C8 B5 1.717(4) . ?
C9 C10 1.497(3) . ?
C9 B4 1.735(4) . ?
C9 B5 1.700(4) . ?
C9 B6 1.724(6) . ?
C9 B9 1.734(4) . ?
C9 B10 1.726(4) . ?
C10 C11 1.393(3) . ?
C10 C15 1.386(4) . ?
C11 H11 0.9500 . ?
C11 C12 1.394(4) . ?
C12 H12 0.9500 . ?
C12 C13 1.375(4) . ?
C13 C14 1.403(3) . ?
C13 C16 1.488(3) . ?
C14 H14 0.9500 . ?
C14 C15 1.379(4) . ?
C15 H15 0.9500 . ?
B1 H1 1.1200 . ?
B1 B2 1.779(6) . ?
B1 B5 1.785(6) . ?
B1 B6 1.776(5) . ?
B1 B7 1.797(5) . ?
B2 H2 1.1200 . ?
B2 B3 1.821(8) . ?
B2 B7 1.786(6) . ?
B2 B8 1.787(5) . ?
B3 H3A 1.1200 . ?
B3 B4 1.771(4) . ?
B3 B8 1.781(6) . ?
B3 B9 1.757(4) . ?
B4 H4A 1.1200 . ?
B4 B5 1.795(6) . ?
B4 B9 1.792(4) . ?
B5 H5 1.1200 . ?
B5 B6 1.764(5) . ?
B6 H6A 1.1200 . ?
B6 B7 1.791(5) . ?
B6 B10 1.784(6) . ?
B7 H7A 1.1200 . ?
B7 B8 1.821(7) . ?
B7 B10 1.824(6) . ?
B8 H8 1.1200 . ?
B8 B9 1.752(6) . ?
B8 B10 1.773(5) . ?
B9 H9 1.1200 . ?
B9 B10 1.746(6) . ?
B10 H10 1.1200 . ?
N1 C17 1.4689 . ?
N1 C19 1.4784 . ?
N1 C21 1.4833 . ?
N2 C18 1.4826 . ?
N2 C20 1.4736 . ?
N2 C22 1.4855 . ?
C17 H17A 0.9900 . ?
C17 H17B 0.9900 . ?
C17 C18 1.5564 . ?
C18 H18A 0.9900 . ?
C18 H18B 0.9900 . ?
C19 H19A 0.9900 . ?
C19 H19B 0.9900 . ?
C19 C20 1.5484 . ?
C20 H20A 0.9900 . ?
C20 H20B 0.9900 . ?
C21 H21A 0.9900 . ?
C21 H21B 0.9900 . ?
C21 C22 1.5584 . ?
C22 H22A 0.9900 . ?
C22 H22B 0.9900 . ?
O5 H5A 0.9053 . ?
O5 H5A 0.9053 7_656 ?
O5 H5B 0.9057 7_656 ?
O5 H5B 0.9056 . ?

loop_
_geom_torsion_atom_site_label_1
_geom_torsion_atom_site_label_2
_geom_torsion_atom_site_label_3
_geom_torsion_atom_site_label_4
_geom_torsion
_geom_torsion_site_symmetry_1
_geom_torsion_site_symmetry_2
_geom_torsion_site_symmetry_3
_geom_torsion_site_symmetry_4
_geom_torsion_publ_flag
Cu1 O2 C1 O1 -2.2(4) 11_654 . . . ?
Cu1 O2 C1 C2 177.0(2) 11_654 . . . ?
Cu1 O3 C16 O4 11.1(3) . . . . ?
Cu1 O3 C16 C13 -167.83(15) . . . . ?
Cu1 N1 C17 C18 -176.5(3) . . . . ?
Cu1 N1 C19 C20 179.8(3) . . . . ?
Cu1 N1 C21 C22 -178.8(2) . . . . ?
Cu2 O1 C1 O2 16.9(5) 11_654 . . . ?
Cu2 O1 C1 C2 -162.4(2) 11_654 . . . ?
Cu2 O4 C16 O3 4.6(3) . . . . ?
Cu2 O4 C16 C13 -176.51(15) . . . . ?
O1 C1 C2 C3 -1.8(6) . . . . ?
O1 C1 C2 C7 -179.3(5) . . . . ?
O2 C1 C2 C3 178.9(5) . . . . ?
O2 C1 C2 C7 1.4(6) . . . . ?
C1 C2 C3 C4 179.4(6) . . . . ?
C1 C2 C7 C6 -172.2(6) . . . . ?
C2 C3 C4 C5 -8.5(12) . . . . ?
C3 C2 C7 C6 10.4(11) . . . . ?
C3 C4 C5 C6 11.9(11) . . . . ?
C3 C4 C5 C8 -173.2(7) . . . . ?
C4 C5 C6 C7 -4.1(9) . . . . ?
C4 C5 C8 B1 35.1(6) . . . . ?
C4 C5 C8 B2 107.5(5) . . . . ?
C4 C5 C8 B3 -177.7(5) . . . . ?
C4 C5 C8 B4 -107.3(6) . . . . ?
C4 C5 C8 B5 -36.0(7) . . . . ?
C5 C6 C7 C2 -6.8(11) . . . . ?
C5 C8 B1 B2 112.2(3) . . . . ?
C5 C8 B1 B5 -106.6(3) . . . . ?
C5 C8 B1 B6 -146.2(3) . . . . ?
C5 C8 B1 B7 151.4(3) . . . . ?
C5 C8 B2 B1 -108.3(4) . . . . ?
C5 C8 B2 B3 109.2(4) . . . . ?
C5 C8 B2 B7 -148.1(4) . . . . ?
C5 C8 B2 B8 148.1(3) . . . . ?
C5 C8 B3 B2 -112.9(3) . . . . ?
C5 C8 B3 B4 105.0(4) . . . . ?
C5 C8 B3 B8 -151.9(3) . . . . ?
C5 C8 B3 B9 146.6(3) . . . . ?
C5 C8 B4 C9 148.3(2) . . . . ?
C5 C8 B4 B3 -110.8(3) . . . . ?
C5 C8 B4 B5 108.4(3) . . . . ?
C5 C8 B4 B9 -151.3(2) . . . . ?
C5 C8 B5 C9 -147.7(3) . . . . ?
C5 C8 B5 B1 110.3(4) . . . . ?
C5 C8 B5 B4 -106.5(4) . . . . ?
C5 C8 B5 B6 150.6(4) . . . . ?
C6 C5 C8 B1 -150.3(4) . . . . ?
C6 C5 C8 B2 -77.8(6) . . . . ?
C6 C5 C8 B3 -3.1(6) . . . . ?
C6 C5 C8 B4 67.3(5) . . . . ?
C6 C5 C8 B5 138.6(5) . . . . ?
C7 C2 C3 C4 -3.1(11) . . . . ?
C8 C5 C6 C7 -179.1(6) . . . . ?
C8 B1 B2 B3 33.2(2) . . . . ?
C8 B1 B2 B7 135.2(3) . . . . ?
C8 B1 B2 B8 96.1(3) . . . . ?
C8 B1 B5 C9 -95.4(2) . . . . ?
C8 B1 B5 B4 -32.7(2) . . . . ?
C8 B1 B5 B6 -134.1(3) . . . . ?
C8 B1 B6 C9 1.1(3) . . . . ?
C8 B1 B6 B5 38.9(2) . . . . ?
C8 B1 B6 B7 -100.0(3) . . . . ?
C8 B1 B6 B10 -60.9(3) . . . . ?
C8 B1 B7 B2 -38.7(3) . . . . ?
C8 B1 B7 B6 97.4(3) . . . . ?
C8 B1 B7 B8 -1.1(3) . . . . ?
C8 B1 B7 B10 59.9(3) . . . . ?
C8 B2 B3 B4 33.23(19) . . . . ?
C8 B2 B3 B8 135.0(2) . . . . ?
C8 B2 B3 B9 97.3(2) . . . . ?
C8 B2 B7 B1 39.4(3) . . . . ?
C8 B2 B7 B6 1.1(4) . . . . ?
C8 B2 B7 B8 -97.7(4) . . . . ?
C8 B2 B7 B10 -60.6(4) . . . . ?
C8 B2 B8 B3 -38.5(2) . . . . ?
C8 B2 B8 B7 101.2(3) . . . . ?
C8 B2 B8 B9 -0.3(4) . . . . ?
C8 B2 B8 B10 62.4(4) . . . . ?
C8 B3 B4 C9 94.7(3) . . . . ?
C8 B3 B4 B5 34.5(2) . . . . ?
C8 B3 B4 B9 132.9(3) . . . . ?
C8 B3 B8 B2 38.4(2) . . . . ?
C8 B3 B8 B7 2.3(3) . . . . ?
C8 B3 B8 B9 -98.7(2) . . . . ?
C8 B3 B8 B10 -62.4(4) . . . . ?
C8 B3 B9 C9 -1.9(4) . . . . ?
C8 B3 B9 B4 -40.2(3) . . . . ?
C8 B3 B9 B8 98.4(3) . . . . ?
C8 B3 B9 B10 60.8(3) . . . . ?
C8 B4 B5 C9 131.9(2) . . . . ?
C8 B4 B5 B1 33.3(2) . . . . ?
C8 B4 B5 B6 97.2(3) . . . . ?
C8 B4 B9 C9 -95.1(3) . . . . ?
C8 B4 B9 B3 40.8(3) . . . . ?
C8 B4 B9 B8 3.1(3) . . . . ?
C8 B4 B9 B10 -61.7(3) . . . . ?
C8 B5 B6 C9 95.9(3) . . . . ?
C8 B5 B6 B1 -40.3(3) . . . . ?
C8 B5 B6 B7 -3.0(4) . . . . ?
C8 B5 B6 B10 62.0(3) . . . . ?
C9 C10 C11 C12 179.3(3) . . . . ?
C9 C10 C15 C14 -177.7(3) . . . . ?
C9 B4 B5 C8 -131.9(2) . . . . ?
C9 B4 B5 B1 -98.6(2) . . . . ?
C9 B4 B5 B6 -34.7(2) . . . . ?
C9 B4 B9 B3 135.9(3) . . . . ?
C9 B4 B9 B8 98.2(3) . . . . ?
C9 B4 B9 B10 33.4(2) . . . . ?
C9 B5 B6 B1 -136.2(3) . . . . ?
C9 B5 B6 B7 -98.9(3) . . . . ?
C9 B5 B6 B10 -33.9(2) . . . . ?
C9 B6 B7 B1 -99.0(3) . . . . ?
C9 B6 B7 B2 -60.5(4) . . . . ?
C9 B6 B7 B8 1.4(3) . . . . ?
C9 B6 B7 B10 38.2(2) . . . . ?
C9 B6 B10 B7 -136.5(2) . . . . ?
C9 B6 B10 B8 -98.1(3) . . . . ?
C9 B6 B10 B9 -34.9(2) . . . . ?
C9 B9 B10 B6 34.4(2) . . . . ?
C9 B9 B10 B7 97.6(3) . . . . ?
C9 B9 B10 B8 134.7(2) . . . . ?
C10 C9 B4 C8 -151.3(2) . . . . ?
C10 C9 B4 B3 147.1(3) . . . . ?
C10 C9 B4 B5 -110.9(3) . . . . ?
C10 C9 B4 B9 108.9(3) . . . . ?
C10 C9 B5 C8 146.8(3) . . . . ?
C10 C9 B5 B1 -151.1(3) . . . . ?
C10 C9 B5 B4 106.2(3) . . . . ?
C10 C9 B5 B6 -112.3(3) . . . . ?
C10 C9 B6 B1 147.4(2) . . . . ?
C10 C9 B6 B5 108.6(2) . . . . ?
C10 C9 B6 B7 -149.1(2) . . . . ?
C10 C9 B6 B10 -109.9(2) . . . . ?
C10 C9 B9 B3 -145.2(3) . . . . ?
C10 C9 B9 B4 -106.5(3) . . . . ?
C10 C9 B9 B8 151.0(2) . . . . ?
C10 C9 B9 B10 110.7(2) . . . . ?
C10 C9 B10 B6 112.1(3) . . . . ?
C10 C9 B10 B7 150.2(3) . . . . ?
C10 C9 B10 B8 -146.3(3) . . . . ?
C10 C9 B10 B9 -106.7(3) . . . . ?
C10 C11 C12 C13 -1.2(4) . . . . ?
C11 C10 C15 C14 1.0(4) . . . . ?
C11 C12 C13 C14 0.3(4) . . . . ?
C11 C12 C13 C16 -178.3(2) . . . . ?
C12 C13 C14 C15 1.3(4) . . . . ?
C12 C13 C16 O3 -3.9(3) . . . . ?
C12 C13 C16 O4 177.1(2) . . . . ?
C13 C14 C15 C10 -1.9(4) . . . . ?
C14 C13 C16 O3 177.5(2) . . . . ?
C14 C13 C16 O4 -1.5(3) . . . . ?
C15 C10 C11 C12 0.6(4) . . . . ?
C16 C13 C14 C15 179.9(2) . . . . ?
B1 C8 B2 B3 -142.5(2) . . . . ?
B1 C8 B2 B7 -39.8(3) . . . . ?
B1 C8 B2 B8 -103.7(3) . . . . ?
B1 C8 B3 B2 35.9(2) . . . . ?
B1 C8 B3 B4 -106.2(3) . . . . ?
B1 C8 B3 B8 -3.1(3) . . . . ?
B1 C8 B3 B9 -64.7(4) . . . . ?
B1 C8 B4 C9 4.2(3) . . . . ?
B1 C8 B4 B3 105.2(3) . . . . ?
B1 C8 B4 B5 -35.6(2) . . . . ?
B1 C8 B4 B9 64.7(3) . . . . ?
B1 C8 B5 C9 102.0(3) . . . . ?
B1 C8 B5 B4 143.1(2) . . . . ?
B1 C8 B5 B6 40.3(3) . . . . ?
B1 B2 B3 C8 -33.7(2) . . . . ?
B1 B2 B3 B4 -0.5(3) . . . . ?
B1 B2 B3 B8 101.3(3) . . . . ?
B1 B2 B3 B9 63.6(3) . . . . ?
B1 B2 B7 B6 -38.3(3) . . . . ?
B1 B2 B7 B8 -137.1(3) . . . . ?
B1 B2 B7 B10 -100.0(3) . . . . ?
B1 B2 B8 B3 -101.0(3) . . . . ?
B1 B2 B8 B7 38.8(3) . . . . ?
B1 B2 B8 B9 -62.8(4) . . . . ?
B1 B2 B8 B10 -0.1(5) . . . . ?
B1 B5 B6 C9 136.2(3) . . . . ?
B1 B5 B6 B7 37.2(3) . . . . ?
B1 B5 B6 B10 102.2(3) . . . . ?
B1 B6 B7 B2 38.4(3) . . . . ?
B1 B6 B7 B8 100.4(3) . . . . ?
B1 B6 B7 B10 137.1(3) . . . . ?
B1 B6 B10 C9 97.7(3) . . . . ?
B1 B6 B10 B7 -38.7(3) . . . . ?
B1 B6 B10 B8 -0.3(4) . . . . ?
B1 B6 B10 B9 62.9(3) . . . . ?
B1 B7 B8 B2 -37.7(2) . . . . ?
B1 B7 B8 B3 -0.8(3) . . . . ?
B1 B7 B8 B9 62.7(3) . . . . ?
B1 B7 B8 B10 99.1(3) . . . . ?
B1 B7 B10 C9 -0.2(4) . . . . ?
B1 B7 B10 B6 37.6(3) . . . . ?
B1 B7 B10 B8 -99.8(3) . . . . ?
B1 B7 B10 B9 -63.2(3) . . . . ?
B2 C8 B1 B5 141.2(3) . . . . ?
B2 C8 B1 B6 101.6(3) . . . . ?
B2 C8 B1 B7 39.3(2) . . . . ?
B2 C8 B3 B4 -142.1(2) . . . . ?
B2 C8 B3 B8 -39.0(2) . . . . ?
B2 C8 B3 B9 -100.5(3) . . . . ?
B2 C8 B4 C9 -64.0(3) . . . . ?
B2 C8 B4 B3 37.0(3) . . . . ?
B2 C8 B4 B5 -103.9(3) . . . . ?
B2 C8 B4 B9 -3.5(3) . . . . ?
B2 C8 B5 C9 65.5(4) . . . . ?
B2 C8 B5 B1 -36.5(3) . . . . ?
B2 C8 B5 B4 106.7(3) . . . . ?
B2 C8 B5 B6 3.8(4) . . . . ?
B2 B1 B5 C8 34.1(2) . . . . ?
B2 B1 B5 C9 -61.4(3) . . . . ?
B2 B1 B5 B4 1.4(3) . . . . ?
B2 B1 B5 B6 -100.0(3) . . . . ?
B2 B1 B6 C9 62.3(4) . . . . ?
B2 B1 B6 B5 100.1(3) . . . . ?
B2 B1 B6 B7 -38.8(3) . . . . ?
B2 B1 B6 B10 0.3(4) . . . . ?
B2 B1 B7 B6 136.1(4) . . . . ?
B2 B1 B7 B8 37.7(3) . . . . ?
B2 B1 B7 B10 98.6(4) . . . . ?
B2 B3 B4 C8 -33.2(2) . . . . ?
B2 B3 B4 C9 61.6(3) . . . . ?
B2 B3 B4 B5 1.4(3) . . . . ?
B2 B3 B4 B9 99.7(3) . . . . ?
B2 B3 B8 B7 -36.1(2) . . . . ?
B2 B3 B8 B9 -137.1(3) . . . . ?
B2 B3 B8 B10 -100.7(3) . . . . ?
B2 B3 B9 C9 -62.6(3) . . . . ?
B2 B3 B9 B4 -100.9(3) . . . . ?
B2 B3 B9 B8 37.7(3) . . . . ?
B2 B3 B9 B10 0.1(3) . . . . ?
B2 B7 B8 B3 37.0(3) . . . . ?
B2 B7 B8 B9 100.5(3) . . . . ?
B2 B7 B8 B10 136.9(3) . . . . ?
B2 B7 B10 C9 62.0(3) . . . . ?
B2 B7 B10 B6 99.7(3) . . . . ?
B2 B7 B10 B8 -37.6(2) . . . . ?
B2 B7 B10 B9 -1.1(3) . . . . ?
B2 B8 B9 C9 60.3(3) . . . . ?
B2 B8 B9 B3 -39.0(3) . . . . ?
B2 B8 B9 B4 -1.8(4) . . . . ?
B2 B8 B9 B10 100.0(3) . . . . ?
B2 B8 B10 C9 -61.4(4) . . . . ?
B2 B8 B10 B6 0.2(4) . . . . ?
B2 B8 B10 B7 38.1(3) . . . . ?
B2 B8 B10 B9 -101.2(3) . . . . ?
B3 C8 B1 B2 -36.6(2) . . . . ?
B3 C8 B1 B5 104.7(3) . . . . ?
B3 C8 B1 B6 65.1(3) . . . . ?
B3 C8 B1 B7 2.7(3) . . . . ?
B3 C8 B2 B1 142.5(2) . . . . ?
B3 C8 B2 B7 102.6(3) . . . . ?
B3 C8 B2 B8 38.8(2) . . . . ?
B3 C8 B4 C9 -101.0(2) . . . . ?
B3 C8 B4 B5 -140.8(3) . . . . ?
B3 C8 B4 B9 -40.5(2) . . . . ?
B3 C8 B5 C9 -3.8(4) . . . . ?
B3 C8 B5 B1 -105.8(3) . . . . ?
B3 C8 B5 B4 37.3(3) . . . . ?
B3 C8 B5 B6 -65.5(4) . . . . ?
B3 B2 B7 B1 101.1(3) . . . . ?
B3 B2 B7 B6 62.8(4) . . . . ?
B3 B2 B7 B8 -36.0(3) . . . . ?
B3 B2 B7 B10 1.1(3) . . . . ?
B3 B2 B8 B7 139.7(3) . . . . ?
B3 B2 B8 B9 38.2(3) . . . . ?
B3 B2 B8 B10 100.9(3) . . . . ?
B3 B4 B5 C8 -35.0(2) . . . . ?
B3 B4 B5 C9 96.8(2) . . . . ?
B3 B4 B5 B1 -1.7(3) . . . . ?
B3 B4 B5 B6 62.2(3) . . . . ?
B3 B4 B9 C9 -135.9(3) . . . . ?
B3 B4 B9 B8 -37.7(3) . . . . ?
B3 B4 B9 B10 -102.5(3) . . . . ?
B3 B8 B9 C9 99.3(2) . . . . ?
B3 B8 B9 B4 37.2(3) . . . . ?
B3 B8 B9 B10 139.0(3) . . . . ?
B3 B8 B10 C9 3.3(4) . . . . ?
B3 B8 B10 B6 65.0(4) . . . . ?
B3 B8 B10 B7 102.8(3) . . . . ?
B3 B8 B10 B9 -36.5(3) . . . . ?
B3 B9 B10 C9 -97.0(2) . . . . ?
B3 B9 B10 B6 -62.6(3) . . . . ?
B3 B9 B10 B7 0.6(3) . . . . ?
B3 B9 B10 B8 37.6(2) . . . . ?
B4 C8 B1 B2 -105.1(3) . . . . ?
B4 C8 B1 B5 36.1(2) . . . . ?
B4 C8 B1 B6 -3.5(3) . . . . ?
B4 C8 B1 B7 -65.9(3) . . . . ?
B4 C8 B2 B1 106.1(3) . . . . ?
B4 C8 B2 B3 -36.4(2) . . . . ?
B4 C8 B2 B7 66.3(4) . . . . ?
B4 C8 B2 B8 2.4(4) . . . . ?
B4 C8 B3 B2 142.1(2) . . . . ?
B4 C8 B3 B8 103.1(2) . . . . ?
B4 C8 B3 B9 41.6(3) . . . . ?
B4 C8 B5 C9 -41.1(2) . . . . ?
B4 C8 B5 B1 -143.1(2) . . . . ?
B4 C8 B5 B6 -102.8(3) . . . . ?
B4 C9 C10 C11 143.1(3) . . . . ?
B4 C9 C10 C15 -38.1(3) . . . . ?
B4 C9 B5 C8 40.5(2) . . . . ?
B4 C9 B5 B1 102.6(3) . . . . ?
B4 C9 B5 B6 141.4(2) . . . . ?
B4 C9 B6 B1 1.5(3) . . . . ?
B4 C9 B6 B5 -37.4(2) . . . . ?
B4 C9 B6 B7 64.9(3) . . . . ?
B4 C9 B6 B10 104.2(2) . . . . ?
B4 C9 B9 B3 -38.7(3) . . . . ?
B4 C9 B9 B8 -102.5(2) . . . . ?
B4 C9 B9 B10 -142.9(3) . . . . ?
B4 C9 B10 B6 -105.9(3) . . . . ?
B4 C9 B10 B7 -67.8(4) . . . . ?
B4 C9 B10 B8 -4.3(4) . . . . ?
B4 C9 B10 B9 35.4(3) . . . . ?
B4 B3 B8 B2 99.5(3) . . . . ?
B4 B3 B8 B7 63.4(4) . . . . ?
B4 B3 B8 B9 -37.6(3) . . . . ?
B4 B3 B8 B10 -1.3(4) . . . . ?
B4 B3 B9 C9 38.3(3) . . . . ?
B4 B3 B9 B8 138.6(3) . . . . ?
B4 B3 B9 B10 101.0(3) . . . . ?
B4 B5 B6 C9 34.6(2) . . . . ?
B4 B5 B6 B1 -101.6(3) . . . . ?
B4 B5 B6 B7 -64.3(4) . . . . ?
B4 B5 B6 B10 0.7(3) . . . . ?
B4 B9 B10 C9 -33.1(2) . . . . ?
B4 B9 B10 B6 1.3(3) . . . . ?
B4 B9 B10 B7 64.5(3) . . . . ?
B4 B9 B10 B8 101.5(3) . . . . ?
B5 C8 B1 B2 -141.2(3) . . . . ?
B5 C8 B1 B6 -39.6(2) . . . . ?
B5 C8 B1 B7 -102.0(3) . . . . ?
B5 C8 B2 B1 36.7(3) . . . . ?
B5 C8 B2 B3 -105.8(3) . . . . ?
B5 C8 B2 B7 -3.1(5) . . . . ?
B5 C8 B2 B8 -67.0(4) . . . . ?
B5 C8 B3 B2 104.2(3) . . . . ?
B5 C8 B3 B4 -37.8(3) . . . . ?
B5 C8 B3 B8 65.2(4) . . . . ?
B5 C8 B3 B9 3.7(4) . . . . ?
B5 C8 B4 C9 39.87(19) . . . . ?
B5 C8 B4 B3 140.8(3) . . . . ?
B5 C8 B4 B9 100.4(2) . . . . ?
B5 C9 C10 C11 71.0(3) . . . . ?
B5 C9 C10 C15 -110.2(3) . . . . ?
B5 C9 B4 C8 -40.4(2) . . . . ?
B5 C9 B4 B3 -102.0(3) . . . . ?
B5 C9 B4 B9 -140.2(3) . . . . ?
B5 C9 B6 B1 38.9(2) . . . . ?
B5 C9 B6 B7 102.3(2) . . . . ?
B5 C9 B6 B10 141.5(2) . . . . ?
B5 C9 B9 B3 -0.4(4) . . . . ?
B5 C9 B9 B4 38.4(3) . . . . ?
B5 C9 B9 B8 -64.1(3) . . . . ?
B5 C9 B9 B10 -104.5(3) . . . . ?
B5 C9 B10 B6 -36.7(2) . . . . ?
B5 C9 B10 B7 1.4(3) . . . . ?
B5 C9 B10 B8 64.8(4) . . . . ?
B5 C9 B10 B9 104.5(2) . . . . ?
B5 B1 B2 C8 -33.8(2) . . . . ?
B5 B1 B2 B3 -0.6(3) . . . . ?
B5 B1 B2 B7 101.4(3) . . . . ?
B5 B1 B2 B8 62.3(4) . . . . ?
B5 B1 B6 C9 -37.8(2) . . . . ?
B5 B1 B6 B7 -139.0(3) . . . . ?
B5 B1 B6 B10 -99.8(3) . . . . ?
B5 B1 B7 B2 -99.6(3) . . . . ?
B5 B1 B7 B6 36.5(3) . . . . ?
B5 B1 B7 B8 -61.9(3) . . . . ?
B5 B1 B7 B10 -1.0(4) . . . . ?
B5 B4 B9 C9 -34.2(2) . . . . ?
B5 B4 B9 B3 101.7(3) . . . . ?
B5 B4 B9 B8 64.0(3) . . . . ?
B5 B4 B9 B10 -0.8(3) . . . . ?
B5 B6 B7 B1 -37.3(3) . . . . ?
B5 B6 B7 B2 1.2(4) . . . . ?
B5 B6 B7 B8 63.1(3) . . . . ?
B5 B6 B7 B10 99.8(3) . . . . ?
B5 B6 B10 C9 33.7(2) . . . . ?
B5 B6 B10 B7 -102.8(3) . . . . ?
B5 B6 B10 B8 -64.4(3) . . . . ?
B5 B6 B10 B9 -1.2(3) . . . . ?
B6 C9 C10 C11 -2.1(3) . . . . ?
B6 C9 C10 C15 176.6(3) . . . . ?
B6 C9 B4 C8 -3.4(3) . . . . ?
B6 C9 B4 B3 -65.0(3) . . . . ?
B6 C9 B4 B5 37.0(2) . . . . ?
B6 C9 B4 B9 -103.2(3) . . . . ?
B6 C9 B5 C8 -100.9(3) . . . . ?
B6 C9 B5 B1 -38.8(2) . . . . ?
B6 C9 B5 B4 -141.4(2) . . . . ?
B6 C9 B9 B3 67.5(3) . . . . ?
B6 C9 B9 B4 106.2(2) . . . . ?
B6 C9 B9 B8 3.7(3) . . . . ?
B6 C9 B9 B10 -36.7(2) . . . . ?
B6 C9 B10 B7 38.1(2) . . . . ?
B6 C9 B10 B8 101.5(3) . . . . ?
B6 C9 B10 B9 141.2(2) . . . . ?
B6 B1 B2 C8 -96.2(3) . . . . ?
B6 B1 B2 B3 -63.0(3) . . . . ?
B6 B1 B2 B7 39.0(3) . . . . ?
B6 B1 B2 B8 -0.1(4) . . . . ?
B6 B1 B5 C8 134.1(3) . . . . ?
B6 B1 B5 C9 38.6(2) . . . . ?
B6 B1 B5 B4 101.4(3) . . . . ?
B6 B1 B7 B2 -136.1(4) . . . . ?
B6 B1 B7 B8 -98.4(3) . . . . ?
B6 B1 B7 B10 -37.5(3) . . . . ?
B6 B7 B8 B2 -99.7(3) . . . . ?
B6 B7 B8 B3 -62.8(3) . . . . ?
B6 B7 B8 B9 0.8(3) . . . . ?
B6 B7 B8 B10 37.1(2) . . . . ?
B6 B7 B10 C9 -37.7(2) . . . . ?
B6 B7 B10 B8 -137.3(3) . . . . ?
B6 B7 B10 B9 -100.8(3) . . . . ?
B7 B1 B2 C8 -135.2(3) . . . . ?
B7 B1 B2 B3 -101.9(3) . . . . ?
B7 B1 B2 B8 -39.1(3) . . . . ?
B7 B1 B5 C8 97.2(3) . . . . ?
B7 B1 B5 C9 1.8(3) . . . . ?
B7 B1 B5 B4 64.6(3) . . . . ?
B7 B1 B5 B6 -36.8(3) . . . . ?
B7 B1 B6 C9 101.1(3) . . . . ?
B7 B1 B6 B5 139.0(3) . . . . ?
B7 B1 B6 B10 39.1(3) . . . . ?
B7 B2 B3 C8 -98.1(3) . . . . ?
B7 B2 B3 B4 -64.9(3) . . . . ?
B7 B2 B3 B8 36.9(2) . . . . ?
B7 B2 B3 B9 -0.8(3) . . . . ?
B7 B2 B8 B3 -139.7(3) . . . . ?
B7 B2 B8 B9 -101.5(3) . . . . ?
B7 B2 B8 B10 -38.8(3) . . . . ?
B7 B6 B10 C9 136.5(2) . . . . ?
B7 B6 B10 B8 38.4(3) . . . . ?
B7 B6 B10 B9 101.6(3) . . . . ?
B7 B8 B9 C9 -2.6(3) . . . . ?
B7 B8 B9 B3 -101.9(3) . . . . ?
B7 B8 B9 B4 -64.7(3) . . . . ?
B7 B8 B9 B10 37.1(2) . . . . ?
B7 B8 B10 C9 -99.5(3) . . . . ?
B7 B8 B10 B6 -37.9(3) . . . . ?
B7 B8 B10 B9 -139.3(2) . . . . ?
B8 B2 B3 C8 -135.0(2) . . . . ?
B8 B2 B3 B4 -101.8(2) . . . . ?
B8 B2 B3 B9 -37.7(2) . . . . ?
B8 B2 B7 B1 137.1(3) . . . . ?
B8 B2 B7 B6 98.8(3) . . . . ?
B8 B2 B7 B10 37.1(2) . . . . ?
B8 B3 B4 C8 -96.0(3) . . . . ?
B8 B3 B4 C9 -1.2(4) . . . . ?
B8 B3 B4 B5 -61.5(3) . . . . ?
B8 B3 B4 B9 36.9(3) . . . . ?
B8 B3 B9 C9 -100.3(3) . . . . ?
B8 B3 B9 B4 -138.6(3) . . . . ?
B8 B3 B9 B10 -37.6(2) . . . . ?
B8 B7 B10 C9 99.6(3) . . . . ?
B8 B7 B10 B6 137.3(3) . . . . ?
B8 B7 B10 B9 36.6(2) . . . . ?
B8 B9 B10 C9 -134.7(2) . . . . ?
B8 B9 B10 B6 -100.3(3) . . . . ?
B8 B9 B10 B7 -37.0(2) . . . . ?
B9 C9 C10 C11 -146.2(3) . . . . ?
B9 C9 C10 C15 32.5(3) . . . . ?
B9 C9 B4 C8 99.8(3) . . . . ?
B9 C9 B4 B3 38.2(3) . . . . ?
B9 C9 B4 B5 140.2(3) . . . . ?
B9 C9 B5 C8 2.5(4) . . . . ?
B9 C9 B5 B1 64.6(3) . . . . ?
B9 C9 B5 B4 -38.0(3) . . . . ?
B9 C9 B5 B6 103.4(3) . . . . ?
B9 C9 B6 B1 -66.7(3) . . . . ?
B9 C9 B6 B5 -105.5(2) . . . . ?
B9 C9 B6 B7 -3.2(3) . . . . ?
B9 C9 B6 B10 36.0(2) . . . . ?
B9 C9 B10 B6 -141.2(2) . . . . ?
B9 C9 B10 B7 -103.1(3) . . . . ?
B9 C9 B10 B8 -39.7(3) . . . . ?
B9 B3 B4 C8 -132.9(3) . . . . ?
B9 B3 B4 C9 -38.1(3) . . . . ?
B9 B3 B4 B5 -98.3(3) . . . . ?
B9 B3 B8 B2 137.1(3) . . . . ?
B9 B3 B8 B7 101.0(3) . . . . ?
B9 B3 B8 B10 36.3(3) . . . . ?
B9 B4 B5 C8 -97.1(2) . . . . ?
B9 B4 B5 C9 34.8(2) . . . . ?
B9 B4 B5 B1 -63.8(3) . . . . ?
B9 B4 B5 B6 0.1(3) . . . . ?
B9 B8 B10 C9 39.8(2) . . . . ?
B9 B8 B10 B6 101.4(3) . . . . ?
B9 B8 B10 B7 139.3(2) . . . . ?
B10 C9 C10 C11 -76.0(4) . . . . ?
B10 C9 C10 C15 102.7(3) . . . . ?
B10 C9 B4 C8 65.1(3) . . . . ?
B10 C9 B4 B3 3.5(4) . . . . ?
B10 C9 B4 B5 105.5(3) . . . . ?
B10 C9 B4 B9 -34.7(3) . . . . ?
B10 C9 B5 C8 -64.1(3) . . . . ?
B10 C9 B5 B1 -2.0(3) . . . . ?
B10 C9 B5 B4 -104.6(3) . . . . ?
B10 C9 B5 B6 36.8(2) . . . . ?
B10 C9 B6 B1 -102.7(3) . . . . ?
B10 C9 B6 B5 -141.5(2) . . . . ?
B10 C9 B6 B7 -39.3(2) . . . . ?
B10 C9 B9 B3 104.2(3) . . . . ?
B10 C9 B9 B4 142.9(3) . . . . ?
B10 C9 B9 B8 40.4(2) . . . . ?
B10 B6 B7 B1 -137.1(3) . . . . ?
B10 B6 B7 B2 -98.7(4) . . . . ?
B10 B6 B7 B8 -36.7(2) . . . . ?
B10 B7 B8 B2 -136.9(3) . . . . ?
B10 B7 B8 B3 -99.9(3) . . . . ?
B10 B7 B8 B9 -36.4(2) . . . . ?
B10 B8 B9 C9 -39.7(2) . . . . ?
B10 B8 B9 B3 -139.0(3) . . . . ?
B10 B8 B9 B4 -101.8(3) . . . . ?
N1 C17 C18 N2 -2.9 . . . . ?
N1 C19 C20 N2 -2.3 . . . . ?
N1 C21 C22 N2 -2.5 . . . . ?
C17 N1 C19 C20 60.4 . . . . ?
C17 N1 C21 C22 -58.2 . . . . ?
C18 N2 C20 C19 -57.5 . . . . ?
C18 N2 C22 C21 60.5 . . . . ?
C19 N1 C17 C18 -57.2 . . . . ?
C19 N1 C21 C22 60.8 . . . . ?
C20 N2 C18 C17 60.4 . . . . ?
C20 N2 C22 C21 -57.5 . . . . ?
C21 N1 C17 C18 61.3 . . . . ?
C21 N1 C19 C20 -58.2 . . . . ?
C22 N2 C18 C17 -57.6 . . . . ?
C22 N2 C20 C19 60.6 . . . . ?

loop_
_smtbx_masks_void_nr
_smtbx_masks_void_average_x
_smtbx_masks_void_average_y
_smtbx_masks_void_average_z
_smtbx_masks_void_volume
_smtbx_masks_void_count_electrons
_smtbx_masks_void_content
1 -0.770 -0.781 0.199 3792.7 1273.5 '3 ethanol'
